data_4124308
loop_
_publ_author_name
'Ren, Longbin'
'Liu, Feng'
'Shen, Xingxing'
'Zhang, Cheng'
'Yi, Yuanping'
'Zhu, Xiaozhang'

_publ_section_title
;
 Developing Quinoidal Fluorophores with Unusually Strong Red/Near-Infrared
 Emission.
;
_journal_issue 35
_journal_name_full 'Journal of the American Chemical Society'
_journal_page_first 11294
_journal_page_last 11302
_journal_paper_doi 10.1021/jacs.5b03899
_journal_volume 137
_journal_year 2015
_chemical_formula_sum 'C34 H36 Cl2 N2 O4 S4'
_chemical_formula_weight 735.79
_chemical_name_systematic
; 
 ? 
;
_space_group_IT_number 2
_symmetry_cell_setting triclinic
_symmetry_space_group_name_Hall '-P 1'
_symmetry_space_group_name_H-M 'P -1'
_atom_sites_solution_hydrogens geom
_atom_sites_solution_primary direct
_atom_sites_solution_secondary difmap
_audit_creation_method SHELXL-97
_cell_angle_alpha 77.45(3)
_cell_angle_beta 82.55(3)
_cell_angle_gamma 89.45(3)
_cell_formula_units_Z 1
_cell_length_a 5.4021(11)
_cell_length_b 8.6247(17)
_cell_length_c 19.004(4)
_cell_measurement_reflns_used 1847
_cell_measurement_temperature 113(2)
_cell_measurement_theta_max 25.1209
_cell_measurement_theta_min 2.2148
_cell_volume 856.8(3)
_computing_cell_refinement crystalclear
_computing_data_collection crystalclear
_computing_data_reduction crystalclear
_computing_molecular_graphics 'Bruker SHELXTL'
_computing_publication_material 'Bruker SHELXTL'
_computing_structure_refinement 'SHELXL-97 (Sheldrick, 1997)'
_computing_structure_solution 'SHELXS-97 (Sheldrick, 1990)'
_diffrn_ambient_temperature 113(2)
_diffrn_measured_fraction_theta_full 0.936
_diffrn_measured_fraction_theta_max 0.936
_diffrn_measurement_device_type 'rigaku saturn'
_diffrn_measurement_method '\w scans'
_diffrn_radiation_monochromator confocal
_diffrn_radiation_source 'rotating anode'
_diffrn_radiation_type MoK\a
_diffrn_radiation_wavelength 0.71073
_diffrn_reflns_av_R_equivalents 0.1089
_diffrn_reflns_av_sigmaI/netI 0.2115
_diffrn_reflns_limit_h_max 5
_diffrn_reflns_limit_h_min -6
_diffrn_reflns_limit_k_max 10
_diffrn_reflns_limit_k_min -10
_diffrn_reflns_limit_l_max 22
_diffrn_reflns_limit_l_min -22
_diffrn_reflns_number 5884
_diffrn_reflns_theta_full 25.02
_diffrn_reflns_theta_max 25.02
_diffrn_reflns_theta_min 2.21
_diffrn_standards_decay_% 0
_diffrn_standards_interval_count 0
_diffrn_standards_interval_time 0
_diffrn_standards_number 0
_exptl_absorpt_coefficient_mu 0.475
_exptl_absorpt_correction_T_max 0.9541
_exptl_absorpt_correction_T_min 0.9111
_exptl_absorpt_correction_type multi-scan
_exptl_absorpt_process_details crystalclear
_exptl_crystal_colour green
_exptl_crystal_density_diffrn 1.426
_exptl_crystal_density_method 'not measured'
_exptl_crystal_description needle
_exptl_crystal_F_000 384
_exptl_crystal_size_max 0.20
_exptl_crystal_size_mid 0.10
_exptl_crystal_size_min 0.10
_refine_diff_density_max 1.130
_refine_diff_density_min -1.005
_refine_diff_density_rms 0.150
_refine_ls_extinction_method none
_refine_ls_goodness_of_fit_ref 1.004
_refine_ls_hydrogen_treatment constr
_refine_ls_matrix_type full
_refine_ls_number_parameters 209
_refine_ls_number_reflns 2839
_refine_ls_number_restraints 30
_refine_ls_restrained_S_all 1.018
_refine_ls_R_factor_all 0.1607
_refine_ls_R_factor_gt 0.1201
_refine_ls_shift/su_max 0.001
_refine_ls_shift/su_mean 0.000
_refine_ls_structure_factor_coef Fsqd
_refine_ls_weighting_details 'calc w=1/[\s^2^(Fo^2^)+(0.1542P)^2^+0.0000P] where P=(Fo^2^+2Fc^2^)/3'
_refine_ls_weighting_scheme calc
_refine_ls_wR_factor_gt 0.2965
_refine_ls_wR_factor_ref 0.3247
_reflns_number_gt 1363
_reflns_number_total 2839
_reflns_threshold_expression >2sigma(I)
_cod_data_source_file ja5b03899_si_002.cif
_cod_data_source_block shelxl
_cod_depositor_comments
;
The following automatic conversions were performed:

'_symmetry_cell_setting' value 'Triclinic' changed to 'triclinic'
according to
/usr/data/users/saulius/crontab/automatic-downloads/rss-feeds/ACS/lib/dictionaries/cif_core.dic
dictionary named 'cif_core.dic' version 2.4.2 from 2011-04-26.

'_exptl_absorpt_correction_type' value 'MULTI-SCAN' changed to
'multi-scan' according to
/usr/data/users/saulius/crontab/automatic-downloads/rss-feeds/ACS/lib/dictionaries/cif_core.dic
dictionary named 'cif_core.dic' version 2.4.2 from 2011-04-26.

'_refine_ls_hydrogen_treatment' value 'CONSTR' changed to 'constr'
according to
/usr/data/users/saulius/crontab/automatic-downloads/rss-feeds/ACS/lib/dictionaries/cif_core.dic
dictionary named 'cif_core.dic' version 2.4.2 from 2011-04-26.

Automatic conversion script
Id: cif_fix_values 3271 2015-04-21 07:52:19Z andrius 

 Adding full bibliography for 4124308.cif.
;
_cod_original_sg_symbol_H-M P-1
_cod_database_code 4124308

loop_
_symmetry_equiv_pos_as_xyz
'x, y, z'
'-x, -y, -z'

loop_
_atom_site_label
_atom_site_type_symbol
_atom_site_fract_x
_atom_site_fract_y
_atom_site_fract_z
_atom_site_U_iso_or_equiv
_atom_site_adp_type
_atom_site_occupancy
_atom_site_symmetry_multiplicity
_atom_site_calc_flag
_atom_site_refinement_flags
Cl1 Cl 1.4729(5) 0.4750(3) -0.20060(11) 0.0365(7) Uani 1 1 d .
S1 S 1.7506(4) 0.0228(3) 0.09955(11) 0.0272(6) Uani 1 1 d U
S2 S 1.8170(4) 0.2351(3) -0.13132(12) 0.0302(7) Uani 1 1 d .
O1 O 1.4704(12) 0.0379(8) 0.2285(3) 0.0343(16) Uani 1 1 d .
O2 O 1.1179(12) 0.1856(7) 0.2384(3) 0.0338(16) Uani 1 1 d .
N1 N 1.0044(14) 0.4109(10) 0.0821(4) 0.0338(19) Uani 1 1 d .
C1 C 1.5523(17) 0.3564(10) -0.1230(4) 0.028(2) Uani 1 1 d .
C2 C 1.4453(17) 0.3408(11) -0.0532(4) 0.0262(19) Uani 1 1 d U
H2 H 1.3042 0.3991 -0.0392 0.031 Uiso 1 1 calc R
C3 C 1.5678(16) 0.2265(10) -0.0022(4) 0.0242(19) Uani 1 1 d U
C4 C 1.5238(17) 0.1642(11) 0.0742(4) 0.029(2) Uani 1 1 d U
C5 C 1.8984(16) 0.0455(11) 0.0097(5) 0.028(2) Uani 1 1 d .
C6 C 1.7692(17) 0.1620(11) -0.0387(4) 0.028(2) Uani 1 1 d U
C7 C 1.3371(16) 0.2016(11) 0.1238(5) 0.030(2) Uani 1 1 d .
C8 C 1.1529(16) 0.3176(11) 0.1000(4) 0.029(2) Uani 1 1 d .
C9 C 1.3158(18) 0.1314(12) 0.2010(5) 0.034(2) Uani 1 1 d .
C10 C 1.0900(18) 0.1367(12) 0.3181(4) 0.037(2) Uani 1 1 d .
H10A H 1.2224 0.1873 0.3374 0.044 Uiso 1 1 calc R
H10B H 1.1033 0.0200 0.3333 0.044 Uiso 1 1 calc R
C11 C 0.8392(17) 0.1880(12) 0.3464(5) 0.038(2) Uani 1 1 d .
H11A H 0.7091 0.1201 0.3354 0.046 Uiso 1 1 calc R
H11B H 0.8130 0.2989 0.3212 0.046 Uiso 1 1 calc R
C12 C 0.8103(18) 0.1778(12) 0.4286(5) 0.041(3) Uani 1 1 d .
H12A H 0.8403 0.0674 0.4536 0.049 Uiso 1 1 calc R
H12B H 0.9387 0.2473 0.4394 0.049 Uiso 1 1 calc R
C13 C 0.5557(17) 0.2264(11) 0.4583(4) 0.035(2) Uani 1 1 d .
H13A H 0.4294 0.1486 0.4531 0.041 Uiso 1 1 calc R
H13B H 0.5168 0.3312 0.4289 0.041 Uiso 1 1 calc R
C14 C 0.5358(17) 0.2367(12) 0.5380(4) 0.036(2) Uani 1 1 d .
H14A H 0.6645 0.3127 0.5435 0.043 Uiso 1 1 calc R
H14B H 0.5703 0.1313 0.5677 0.043 Uiso 1 1 calc R
C15 C 0.2741(18) 0.2909(12) 0.5674(5) 0.037(2) Uani 1 1 d .
H15A H 0.1476 0.2098 0.5659 0.044 Uiso 1 1 calc R
H15B H 0.2334 0.3914 0.5349 0.044 Uiso 1 1 calc R
C16 C 0.2571(17) 0.3166(12) 0.6465(5) 0.036(2) Uani 1 1 d .
H16A H 0.3018 0.2172 0.6791 0.044 Uiso 1 1 calc R
H16B H 0.3787 0.4005 0.6480 0.044 Uiso 1 1 calc R
C17 C -0.0037(19) 0.3642(13) 0.6738(5) 0.045(3) Uani 1 1 d .
H17A H -0.0510 0.4603 0.6406 0.067 Uiso 1 1 calc R
H17B H -0.0053 0.3852 0.7225 0.067 Uiso 1 1 calc R
H17C H -0.1227 0.2778 0.6758 0.067 Uiso 1 1 calc R

loop_
_atom_site_aniso_label
_atom_site_aniso_U_11
_atom_site_aniso_U_22
_atom_site_aniso_U_33
_atom_site_aniso_U_23
_atom_site_aniso_U_13
_atom_site_aniso_U_12
Cl1 0.0363(15) 0.0315(15) 0.0408(12) -0.0048(9) -0.0077(10) 0.0114(12)
S1 0.0228(9) 0.0251(10) 0.0336(8) -0.0054(7) -0.0054(7) 0.0068(7)
S2 0.0229(13) 0.0234(14) 0.0448(13) -0.0081(10) -0.0053(10) 0.0104(11)
O1 0.027(4) 0.043(4) 0.034(3) -0.009(3) -0.007(3) 0.008(3)
O2 0.029(4) 0.036(4) 0.035(3) -0.004(3) -0.007(3) 0.021(3)
N1 0.022(5) 0.036(5) 0.045(4) -0.010(3) -0.010(3) 0.014(4)
C1 0.027(5) 0.019(5) 0.039(5) -0.008(4) -0.015(4) 0.012(4)
C2 0.026(2) 0.026(2) 0.027(2) -0.0053(11) -0.0037(10) 0.0012(10)
C3 0.024(2) 0.024(2) 0.025(2) -0.0059(11) -0.0037(10) 0.0007(10)
C4 0.029(2) 0.029(2) 0.030(2) -0.0063(11) -0.0038(10) 0.0016(10)
C5 0.019(5) 0.026(6) 0.040(5) -0.013(4) -0.005(4) 0.009(4)
C6 0.027(2) 0.028(2) 0.028(2) -0.0062(11) -0.0041(10) 0.0009(10)
C7 0.019(5) 0.028(6) 0.042(5) -0.006(4) -0.005(4) 0.004(4)
C8 0.019(5) 0.036(6) 0.037(5) -0.019(4) -0.001(4) 0.003(5)
C9 0.024(5) 0.031(6) 0.050(5) -0.007(4) -0.014(4) -0.001(5)
C10 0.037(6) 0.042(7) 0.031(5) -0.002(4) -0.015(4) 0.016(5)
C11 0.028(6) 0.045(7) 0.041(5) -0.008(4) -0.004(4) 0.010(5)
C12 0.035(6) 0.038(7) 0.050(6) -0.011(5) -0.007(5) 0.019(5)
C13 0.031(6) 0.036(6) 0.041(5) -0.014(4) -0.012(4) 0.029(5)
C14 0.033(6) 0.047(7) 0.027(4) -0.009(4) -0.009(4) 0.020(5)
C15 0.033(6) 0.045(7) 0.035(5) -0.015(4) -0.003(4) 0.006(5)
C16 0.027(6) 0.032(6) 0.054(6) -0.019(4) -0.004(4) 0.013(5)
C17 0.036(6) 0.048(7) 0.048(6) -0.007(5) -0.004(5) 0.024(5)

loop_
_atom_type_symbol
_atom_type_description
_atom_type_scat_dispersion_real
_atom_type_scat_dispersion_imag
_atom_type_scat_source
C C 0.0033 0.0016 'International Tables Vol C Tables 4.2.6.8 and 6.1.1.4'
H H 0.0000 0.0000 'International Tables Vol C Tables 4.2.6.8 and 6.1.1.4'
N N 0.0061 0.0033 'International Tables Vol C Tables 4.2.6.8 and 6.1.1.4'
O O 0.0106 0.0060 'International Tables Vol C Tables 4.2.6.8 and 6.1.1.4'
S S 0.1246 0.1234 'International Tables Vol C Tables 4.2.6.8 and 6.1.1.4'
Cl Cl 0.1484 0.1585 'International Tables Vol C Tables 4.2.6.8 and 6.1.1.4'

loop_
_geom_angle_atom_site_label_1
_geom_angle_atom_site_label_2
_geom_angle_atom_site_label_3
_geom_angle
_geom_angle_site_symmetry_1
C4 S1 C5 93.0(4) .
C6 S2 C1 89.3(4) .
C9 O2 C10 117.4(7) .
C2 C1 Cl1 129.7(7) .
C2 C1 S2 112.8(7) .
Cl1 C1 S2 117.5(5) .
C1 C2 C3 113.1(8) .
C1 C2 H2 123.4 .
C3 C2 H2 123.4 .
C6 C3 C4 115.0(8) .
C6 C3 C2 110.1(7) .
C4 C3 C2 134.8(8) .
C7 C4 C3 128.2(9) .
C7 C4 S1 122.3(6) .
C3 C4 S1 109.5(6) .
C5 C5 C6 127.1(10) 2_955
C5 C5 S1 122.9(10) 2_955
C6 C5 S1 109.9(6) .
C3 C6 C5 112.6(7) .
C3 C6 S2 114.7(7) .
C5 C6 S2 132.7(7) .
C4 C7 C8 120.1(8) .
C4 C7 C9 122.8(9) .
C8 C7 C9 117.0(8) .
N1 C8 C7 178.8(8) .
O1 C9 O2 124.9(8) .
O1 C9 C7 123.0(9) .
O2 C9 C7 112.0(8) .
O2 C10 C11 107.4(7) .
O2 C10 H10A 110.2 .
C11 C10 H10A 110.2 .
O2 C10 H10B 110.2 .
C11 C10 H10B 110.2 .
H10A C10 H10B 108.5 .
C10 C11 C12 112.3(8) .
C10 C11 H11A 109.1 .
C12 C11 H11A 109.1 .
C10 C11 H11B 109.1 .
C12 C11 H11B 109.1 .
H11A C11 H11B 107.9 .
C13 C12 C11 112.9(8) .
C13 C12 H12A 109.0 .
C11 C12 H12A 109.0 .
C13 C12 H12B 109.0 .
C11 C12 H12B 109.0 .
H12A C12 H12B 107.8 .
C12 C13 C14 113.3(7) .
C12 C13 H13A 108.9 .
C14 C13 H13A 108.9 .
C12 C13 H13B 108.9 .
C14 C13 H13B 108.9 .
H13A C13 H13B 107.7 .
C13 C14 C15 112.7(7) .
C13 C14 H14A 109.1 .
C15 C14 H14A 109.1 .
C13 C14 H14B 109.1 .
C15 C14 H14B 109.1 .
H14A C14 H14B 107.8 .
C14 C15 C16 113.5(7) .
C14 C15 H15A 108.9 .
C16 C15 H15A 108.9 .
C14 C15 H15B 108.9 .
C16 C15 H15B 108.9 .
H15A C15 H15B 107.7 .
C17 C16 C15 111.6(8) .
C17 C16 H16A 109.3 .
C15 C16 H16A 109.3 .
C17 C16 H16B 109.3 .
C15 C16 H16B 109.3 .
H16A C16 H16B 108.0 .
C16 C17 H17A 109.5 .
C16 C17 H17B 109.5 .
H17A C17 H17B 109.5 .
C16 C17 H17C 109.5 .
H17A C17 H17C 109.5 .
H17B C17 H17C 109.5 .

loop_
_geom_bond_atom_site_label_1
_geom_bond_atom_site_label_2
_geom_bond_distance
_geom_bond_site_symmetry_2
Cl1 C1 1.705(8) .
S1 C4 1.758(10) .
S1 C5 1.760(8) .
S2 C6 1.722(8) .
S2 C1 1.774(9) .
O1 C9 1.240(11) .
O2 C9 1.343(11) .
O2 C10 1.470(9) .
N1 C8 1.160(11) .
C1 C2 1.355(11) .
C2 C3 1.444(11) .
C2 H2 0.9500 .
C3 C6 1.391(12) .
C3 C4 1.425(10) .
C4 C7 1.374(11) .
C5 C5 1.401(16) 2_955
C5 C6 1.446(12) .
C7 C8 1.448(12) .
C7 C9 1.450(12) .
C10 C11 1.491(11) .
C10 H10A 0.9900 .
C10 H10B 0.9900 .
C11 C12 1.532(11) .
C11 H11A 0.9900 .
C11 H11B 0.9900 .
C12 C13 1.509(11) .
C12 H12A 0.9900 .
C12 H12B 0.9900 .
C13 C14 1.528(10) .
C13 H13A 0.9900 .
C13 H13B 0.9900 .
C14 C15 1.557(12) .
C14 H14A 0.9900 .
C14 H14B 0.9900 .
C15 C16 1.559(11) .
C15 H15A 0.9900 .
C15 H15B 0.9900 .
C16 C17 1.521(12) .
C16 H16A 0.9900 .
C16 H16B 0.9900 .
C17 H17A 0.9800 .
C17 H17B 0.9800 .
C17 H17C 0.9800 .

loop_
_geom_torsion_atom_site_label_1
_geom_torsion_atom_site_label_2
_geom_torsion_atom_site_label_3
_geom_torsion_atom_site_label_4
_geom_torsion
_geom_torsion_site_symmetry_1
_geom_torsion_site_symmetry_4
C6 S2 C1 C2 1.4(7) . .
C6 S2 C1 Cl1 -179.7(5) . .
Cl1 C1 C2 C3 179.9(7) . .
S2 C1 C2 C3 -1.4(9) . .
C1 C2 C3 C6 0.6(10) . .
C1 C2 C3 C4 -177.1(9) . .
C6 C3 C4 C7 -178.3(8) . .
C2 C3 C4 C7 -0.7(16) . .
C6 C3 C4 S1 1.2(10) . .
C2 C3 C4 S1 178.8(8) . .
C5 S1 C4 C7 179.0(8) . .
C5 S1 C4 C3 -0.5(7) . .
C4 S1 C5 C5 -176.8(10) . 2_955
C4 S1 C5 C6 -0.2(7) . .
C4 C3 C6 C5 -1.4(11) . .
C2 C3 C6 C5 -179.6(7) . .
C4 C3 C6 S2 178.8(6) . .
C2 C3 C6 S2 0.5(9) . .
C5 C5 C6 C3 177.4(11) 2_955 .
S1 C5 C6 C3 0.9(10) . .
C5 C5 C6 S2 -2.8(18) 2_955 .
S1 C5 C6 S2 -179.2(6) . .
C1 S2 C6 C3 -1.1(7) . .
C1 S2 C6 C5 179.1(9) . .
C3 C4 C7 C8 0.2(14) . .
S1 C4 C7 C8 -179.2(7) . .
C3 C4 C7 C9 -178.7(8) . .
S1 C4 C7 C9 1.9(12) . .
C4 C7 C8 N1 -159(47) . .
C9 C7 C8 N1 20(47) . .
C10 O2 C9 O1 3.3(13) . .
C10 O2 C9 C7 -173.7(7) . .
C4 C7 C9 O1 3.3(14) . .
C8 C7 C9 O1 -175.7(8) . .
C4 C7 C9 O2 -179.6(8) . .
C8 C7 C9 O2 1.4(11) . .
C9 O2 C10 C11 -170.7(7) . .
O2 C10 C11 C12 -167.1(8) . .
C10 C11 C12 C13 -178.9(8) . .
C11 C12 C13 C14 -172.8(9) . .
C12 C13 C14 C15 178.6(8) . .
C13 C14 C15 C16 -174.9(8) . .
C14 C15 C16 C17 -178.2(8) . .
